data_7706092
loop_
_publ_author_name
'Khan, Ashiq'
'Paul, Kamaldeep'
'Singh, Iqubal'
'Jasinski, Jerry P.'
'Smolenski, Victoria A.'
'Hotchkiss, Ethan P.'
'Kelley, Patrick T.'
'Shalit, Zachary A.'
'Kaur, Manpreet'
'Banerjee, Somesh'
'Roy, Partha'
'Sharma, Rekha'

_publ_section_title
;
 Copper(I) and silver(I) complexes of anthraldehyde thiosemicarbazone:
 synthesis, structure elucidation, <i>in vitro</i>
 anti-tuberculosis/cytotoxic activity and interactions with DNA/HSA.
;
_journal_issue 47
_journal_name_full 'Dalton transactions (Cambridge, England : 2003)'
_journal_page_first 17350
_journal_page_last 17367
_journal_paper_doi 10.1039/d0dt03104f
_journal_volume 49
_journal_year 2020
_chemical_formula_moiety 'C68 H56 Br2 Cu2 N6 P2 S2'
_chemical_formula_sum 'C68 H56 Br2 Cu2 N6 P2 S2'
_chemical_formula_weight 1370.14
_chemical_name_systematic RS-AR-9
_space_group_crystal_system triclinic
_space_group_IT_number 2
_space_group_name_Hall '-P 1'
_space_group_name_H-M_alt 'P -1'
_atom_sites_solution_hydrogens geom
_atom_sites_solution_primary dual
_audit_creation_date 2020-10-08
_audit_creation_method
;
Olex2 1.2
(compiled 2018.05.29 svn.r3508 for OlexSys, GUI svn.r5506)
;
_audit_update_record
;
2020-10-08 deposited with the CCDC.	2020-10-20 downloaded from the CCDC.
;
_cell_angle_alpha 72.604(4)
_cell_angle_beta 70.354(5)
_cell_angle_gamma 75.461(4)
_cell_formula_units_Z 1
_cell_length_a 10.6202(6)
_cell_length_b 11.2960(5)
_cell_length_c 13.7122(7)
_cell_measurement_reflns_used 4667
_cell_measurement_temperature 173(2)
_cell_measurement_theta_max 32.1910
_cell_measurement_theta_min 3.7500
_cell_volume 1457.49(14)
_computing_molecular_graphics 'Olex2 (Dolomanov et al., 2009)'
_computing_publication_material 'Olex2 (Dolomanov et al., 2009)'
_computing_structure_refinement 'ShelXL (Sheldrick, 2015)'
_computing_structure_solution 'ShelXT (Sheldrick, 2015)'
_diffrn_ambient_temperature 173(2)
_diffrn_detector_type Eos
_diffrn_measured_fraction_theta_full 0.993
_diffrn_measured_fraction_theta_max 0.883
_diffrn_measurement_details
;
#__ type_ start__ end____ width___ exp.time_
  1 omega   -1.00   94.00   1.0000    2.1150
omega____ theta____ kappa____ phi______ frames
    -       25.9925   77.0000  -60.0000 95

#__ type_ start__ end____ width___ exp.time_
  2 omega  -16.00   62.00   1.0000    2.1150
omega____ theta____ kappa____ phi______ frames
    -       25.9925  -99.0000   30.0000 78

#__ type_ start__ end____ width___ exp.time_
  3 omega   16.00   76.00   1.0000    2.1150
omega____ theta____ kappa____ phi______ frames
    -       25.9925 -118.0000  133.0000 60

#__ type_ start__ end____ width___ exp.time_
  4 omega  -46.00  -20.00   1.0000    2.1150
omega____ theta____ kappa____ phi______ frames
    -      -23.6487  -57.0000 -180.0000 26

#__ type_ start__ end____ width___ exp.time_
  5 omega  -33.00   73.00   1.0000    2.1150
omega____ theta____ kappa____ phi______ frames
    -       25.9925    0.0000 -180.0000 106

#__ type_ start__ end____ width___ exp.time_
  6 omega  -39.00   53.00   1.0000    2.1150
omega____ theta____ kappa____ phi______ frames
    -       25.9925  -77.0000 -180.0000 92
;
_diffrn_measurement_device 'four-circle diffractometer'
_diffrn_measurement_device_type 'Rigaku Oxford Diffraction Gemini Eos'
_diffrn_radiation_type MoK\a
_diffrn_radiation_wavelength 0.71073
_diffrn_reflns_av_R_equivalents 0.0388
_diffrn_reflns_av_unetI/netI 0.0627
_diffrn_reflns_Laue_measured_fraction_full 0.993
_diffrn_reflns_Laue_measured_fraction_max 0.883
_diffrn_reflns_limit_h_max 15
_diffrn_reflns_limit_h_min -15
_diffrn_reflns_limit_k_max 17
_diffrn_reflns_limit_k_min -16
_diffrn_reflns_limit_l_max 20
_diffrn_reflns_limit_l_min -20
_diffrn_reflns_number 17767
_diffrn_reflns_point_group_measured_fraction_full 0.993
_diffrn_reflns_point_group_measured_fraction_max 0.883
_diffrn_reflns_theta_full 26.000
_diffrn_reflns_theta_max 32.832
_diffrn_reflns_theta_min 3.246
_exptl_absorpt_coefficient_mu 2.276
_exptl_absorpt_correction_T_max 1.00000
_exptl_absorpt_correction_T_min 0.67015
_exptl_absorpt_correction_type multi-scan
_exptl_absorpt_process_details
;
CrysAlisPro, Agilent Technologies,
Version 1.171.37.34 (reslease 22-05-2014 CrysAlis171.NET)
(Compiled May 22 2014, 16:03:01)
Empirical absorption correction using spherical
harmonics,
 Implemented in SCALE3 ABSPACK scaling algorithm.
;
_exptl_crystal_colour 'clear red'
_exptl_crystal_colour_lustre clear
_exptl_crystal_colour_primary red
_exptl_crystal_density_diffrn 1.561
_exptl_crystal_description plate
_exptl_crystal_F_000 696
_exptl_crystal_size_max 0.54
_exptl_crystal_size_mid 0.31
_exptl_crystal_size_min 0.25
_refine_diff_density_max 0.818
_refine_diff_density_min -0.635
_refine_diff_density_rms 0.092
_refine_ls_extinction_coef 0.0016(4)
_refine_ls_extinction_expression Fc^*^=kFc[1+0.001xFc^2^\l^3^/sin(2\q)]^-1/4^
_refine_ls_extinction_method 'SHELXL-2018/1 (Sheldrick 2018)'
_refine_ls_goodness_of_fit_ref 1.039
_refine_ls_hydrogen_treatment constr
_refine_ls_matrix_type full
_refine_ls_number_parameters 371
_refine_ls_number_reflns 9580
_refine_ls_number_restraints 0
_refine_ls_restrained_S_all 1.039
_refine_ls_R_factor_all 0.0645
_refine_ls_R_factor_gt 0.0412
_refine_ls_shift/su_max 0.001
_refine_ls_shift/su_mean 0.000
_refine_ls_structure_factor_coef Fsqd
_refine_ls_weighting_details 'w=1/[\s^2^(Fo^2^)+(0.0355P)^2^+0.0488P] where P=(Fo^2^+2Fc^2^)/3'
_refine_ls_weighting_scheme calc
_refine_ls_wR_factor_gt 0.0854
_refine_ls_wR_factor_ref 0.0974
_reflns_Friedel_coverage 0.000
_reflns_number_gt 7249
_reflns_number_total 9580
_reflns_threshold_expression 'I > 2\s(I)'
_cod_data_source_file d0dt03104f2.cif
_cod_data_source_block rs-ar-9
_cod_database_code 7706092
_shelx_shelxl_version_number 2018/1
_shelx_space_group_comment
;
The symmetry employed for this shelxl refinement is uniquely defined
by the following loop, which should always be used as a source of
symmetry information in preference to the above space-group names.
They are only intended as comments.
;
_olex2_refinement_description
;
1. Fixed Uiso
 At 1.2 times of:
  All C(H) groups, All N(H) groups, All N(H,H) groups
2.a Aromatic/amide H refined with riding coordinates:
 N1(H1), C2(H2), C5(H5), C6(H6), C7(H7), C8(H8), C10(H10), C12(H12), C13(H13),
 C14(H14), C15(H15), C18(H18), C19(H19), C20(H20), C21(H21), C22(H22), C24(H24),
  C25(H25), C26(H26), C27(H27), C28(H28), C30(H30), C31(H31), C32(H32),
 C33(H33), C34(H34)
2.b X=CH2 refined with riding coordinates:
 N3(H3A,H3B)
;
_olex2_exptl_crystal_mounting_method 'Polymer Loop'
_olex2_submission_special_instructions 'No special instructions were received'

loop_
_space_group_symop_operation_xyz
'x, y, z'
'-x, -y, -z'

loop_
_atom_site_label
_atom_site_type_symbol
_atom_site_fract_x
_atom_site_fract_y
_atom_site_fract_z
_atom_site_U_iso_or_equiv
_atom_site_adp_type
_atom_site_occupancy
_atom_site_site_symmetry_order
_atom_site_calc_flag
_atom_site_refinement_flags_posn
_atom_site_refinement_flags_adp
_atom_site_refinement_flags_occupancy
_atom_site_disorder_assembly
_atom_site_disorder_group
Br1 Br 0.43175(2) 0.53744(2) 0.37323(2) 0.02340(7) Uani 1 1 d . . . . .
Cu1 Cu 0.39736(3) 0.61765(2) 0.53114(2) 0.02313(7) Uani 1 1 d . . . . .
S1 S 0.45808(6) 0.81364(5) 0.49931(4) 0.02654(13) Uani 1 1 d . . . . .
P1 P 0.18922(5) 0.62063(5) 0.64718(4) 0.02025(12) Uani 1 1 d . . . . .
N1 N 0.54940(17) 0.81510(17) 0.29436(14) 0.0212(4) Uani 1 1 d . . . . .
H1 H 0.525148 0.740620 0.313504 0.025 Uiso 1 1 calc R . . . .
N2 N 0.60411(17) 0.86739(17) 0.18746(14) 0.0217(4) Uani 1 1 d . . . . .
N3 N 0.5757(2) 0.98492(18) 0.33817(16) 0.0299(4) Uani 1 1 d . . . . .
H3A H 0.613942 1.015692 0.270330 0.036 Uiso 1 1 calc R . . . .
H3B H 0.566008 1.026818 0.385710 0.036 Uiso 1 1 calc R . . . .
C1 C 0.5329(2) 0.87563(19) 0.36868(17) 0.0190(4) Uani 1 1 d . . . . .
C2 C 0.6094(2) 0.7975(2) 0.12682(17) 0.0218(4) Uani 1 1 d . . . . .
H2 H 0.582841 0.717566 0.161795 0.026 Uiso 1 1 calc R . . . .
C3 C 0.65152(19) 0.8266(2) 0.01079(17) 0.0205(4) Uani 1 1 d . . . . .
C4 C 0.6569(2) 0.7280(2) -0.03631(18) 0.0234(4) Uani 1 1 d . . . . .
C5 C 0.6560(3) 0.5998(2) 0.0206(2) 0.0338(5) Uani 1 1 d . . . . .
H5 H 0.655927 0.576067 0.093144 0.041 Uiso 1 1 calc R . . . .
C6 C 0.6553(3) 0.5105(3) -0.0280(2) 0.0450(7) Uani 1 1 d . . . . .
H6 H 0.656015 0.425514 0.011304 0.054 Uiso 1 1 calc R . . . .
C7 C 0.6535(3) 0.5418(3) -0.1355(2) 0.0453(7) Uani 1 1 d . . . . .
H7 H 0.648406 0.479114 -0.166684 0.054 Uiso 1 1 calc R . . . .
C8 C 0.6590(3) 0.6599(3) -0.1928(2) 0.0380(6) Uani 1 1 d . . . . .
H8 H 0.657798 0.680495 -0.264926 0.046 Uiso 1 1 calc R . . . .
C9 C 0.6667(2) 0.7565(2) -0.14745(19) 0.0272(5) Uani 1 1 d . . . . .
C10 C 0.6871(2) 0.8752(2) -0.21068(19) 0.0287(5) Uani 1 1 d . . . . .
H10 H 0.693712 0.893010 -0.284305 0.034 Uiso 1 1 calc R . . . .
C11 C 0.6980(2) 0.9691(2) -0.16854(18) 0.0235(4) Uani 1 1 d . . . . .
C12 C 0.7313(2) 1.0869(2) -0.2365(2) 0.0315(5) Uani 1 1 d . . . . .
H12 H 0.747633 1.100352 -0.311131 0.038 Uiso 1 1 calc R . . . .
C13 C 0.7402(2) 1.1798(2) -0.1971(2) 0.0335(5) Uani 1 1 d . . . . .
H13 H 0.765036 1.256779 -0.243502 0.040 Uiso 1 1 calc R . . . .
C14 C 0.7121(2) 1.1606(2) -0.0861(2) 0.0321(5) Uani 1 1 d . . . . .
H14 H 0.715864 1.226696 -0.058076 0.038 Uiso 1 1 calc R . . . .
C15 C 0.6797(2) 1.0499(2) -0.01757(19) 0.0263(5) Uani 1 1 d . . . . .
H15 H 0.659819 1.041117 0.056914 0.032 Uiso 1 1 calc R . . . .
C16 C 0.67508(19) 0.9471(2) -0.05571(17) 0.0212(4) Uani 1 1 d . . . . .
C17 C 0.0538(2) 0.6911(2) 0.58363(18) 0.0244(4) Uani 1 1 d . . . . .
C18 C -0.0527(2) 0.6314(3) 0.5966(2) 0.0346(6) Uani 1 1 d . . . . .
H18 H -0.057904 0.549272 0.641385 0.042 Uiso 1 1 calc R . . . .
C19 C -0.1510(3) 0.6915(3) 0.5443(2) 0.0439(7) Uani 1 1 d . . . . .
H19 H -0.223002 0.650019 0.553075 0.053 Uiso 1 1 calc R . . . .
C20 C -0.1454(3) 0.8100(3) 0.4802(2) 0.0447(7) Uani 1 1 d . . . . .
H20 H -0.214853 0.851293 0.446509 0.054 Uiso 1 1 calc R . . . .
C21 C -0.0388(3) 0.8702(3) 0.4641(2) 0.0441(7) Uani 1 1 d . . . . .
H21 H -0.033849 0.951851 0.418312 0.053 Uiso 1 1 calc R . . . .
C22 C 0.0603(3) 0.8102(2) 0.5153(2) 0.0344(5) Uani 1 1 d . . . . .
H22 H 0.133958 0.850904 0.503782 0.041 Uiso 1 1 calc R . . . .
C23 C 0.1319(2) 0.4781(2) 0.73915(17) 0.0213(4) Uani 1 1 d . . . . .
C24 C 0.0581(3) 0.4714(2) 0.8449(2) 0.0363(6) Uani 1 1 d . . . . .
H24 H 0.038406 0.542985 0.873617 0.044 Uiso 1 1 calc R . . . .
C25 C 0.0129(3) 0.3610(3) 0.9090(2) 0.0414(7) Uani 1 1 d . . . . .
H25 H -0.036225 0.357044 0.981701 0.050 Uiso 1 1 calc R . . . .
C26 C 0.0386(2) 0.2570(2) 0.8684(2) 0.0336(5) Uani 1 1 d . . . . .
H26 H 0.006611 0.181821 0.912482 0.040 Uiso 1 1 calc R . . . .
C27 C 0.1111(3) 0.2627(2) 0.7634(2) 0.0355(6) Uani 1 1 d . . . . .
H27 H 0.127820 0.191642 0.734622 0.043 Uiso 1 1 calc R . . . .
C28 C 0.1597(2) 0.3719(2) 0.6995(2) 0.0302(5) Uani 1 1 d . . . . .
H28 H 0.212510 0.373973 0.627845 0.036 Uiso 1 1 calc R . . . .
C29 C 0.1676(2) 0.72358(19) 0.73439(17) 0.0197(4) Uani 1 1 d . . . . .
C30 C 0.2774(2) 0.7163(2) 0.77145(18) 0.0209(4) Uani 1 1 d . . . . .
H30 H 0.357923 0.657893 0.752713 0.025 Uiso 1 1 calc R . . . .
C31 C 0.2694(2) 0.7942(2) 0.83556(18) 0.0223(4) Uani 1 1 d . . . . .
H31 H 0.343697 0.787673 0.861723 0.027 Uiso 1 1 calc R . . . .
C32 C 0.1535(2) 0.8812(2) 0.86147(18) 0.0241(4) Uani 1 1 d . . . . .
H32 H 0.148982 0.935574 0.904094 0.029 Uiso 1 1 calc R . . . .
C33 C 0.0444(2) 0.8889(2) 0.8254(2) 0.0280(5) Uani 1 1 d . . . . .
H33 H -0.035280 0.948485 0.843449 0.034 Uiso 1 1 calc R . . . .
C34 C 0.0505(2) 0.8099(2) 0.76262(19) 0.0254(5) Uani 1 1 d . . . . .
H34 H -0.025412 0.814894 0.738896 0.031 Uiso 1 1 calc R . . . .

loop_
_atom_site_aniso_label
_atom_site_aniso_U_11
_atom_site_aniso_U_22
_atom_site_aniso_U_33
_atom_site_aniso_U_23
_atom_site_aniso_U_13
_atom_site_aniso_U_12
Br1 0.03261(12) 0.01908(11) 0.02031(12) -0.00383(8) -0.01081(9) -0.00386(8)
Cu1 0.02466(14) 0.02335(14) 0.01951(15) -0.00533(11) -0.00108(10) -0.00753(10)
S1 0.0425(3) 0.0227(3) 0.0140(3) -0.0035(2) -0.0009(2) -0.0156(2)
P1 0.0214(3) 0.0240(3) 0.0155(3) -0.0036(2) -0.0038(2) -0.0072(2)
N1 0.0291(9) 0.0217(9) 0.0122(9) -0.0007(7) -0.0031(7) -0.0109(7)
N2 0.0248(9) 0.0256(9) 0.0131(9) -0.0010(7) -0.0037(7) -0.0078(7)
N3 0.0504(12) 0.0264(10) 0.0144(9) -0.0004(8) -0.0046(8) -0.0205(9)
C1 0.0216(9) 0.0193(10) 0.0160(10) -0.0019(8) -0.0062(7) -0.0051(7)
C2 0.0232(10) 0.0227(10) 0.0180(11) -0.0021(9) -0.0059(8) -0.0043(8)
C3 0.0178(9) 0.0268(11) 0.0162(10) -0.0050(9) -0.0049(7) -0.0025(8)
C4 0.0202(10) 0.0314(12) 0.0187(11) -0.0085(9) -0.0058(8) -0.0007(8)
C5 0.0480(15) 0.0265(12) 0.0272(14) -0.0077(11) -0.0114(11) -0.0042(10)
C6 0.0653(18) 0.0322(14) 0.0406(18) -0.0130(13) -0.0177(14) -0.0045(13)
C7 0.0642(19) 0.0403(16) 0.0386(17) -0.0215(14) -0.0141(14) -0.0072(14)
C8 0.0393(14) 0.0531(17) 0.0263(14) -0.0208(13) -0.0087(11) -0.0031(12)
C9 0.0215(10) 0.0378(13) 0.0210(12) -0.0097(10) -0.0050(8) -0.0007(9)
C10 0.0251(11) 0.0429(14) 0.0157(11) -0.0047(10) -0.0063(8) -0.0034(9)
C11 0.0161(9) 0.0337(12) 0.0172(11) -0.0026(9) -0.0053(8) -0.0013(8)
C12 0.0243(11) 0.0440(14) 0.0192(12) 0.0036(10) -0.0073(9) -0.0056(10)
C13 0.0293(12) 0.0352(13) 0.0299(14) 0.0061(11) -0.0101(10) -0.0087(10)
C14 0.0356(13) 0.0290(12) 0.0318(14) -0.0015(11) -0.0122(10) -0.0086(10)
C15 0.0278(11) 0.0297(12) 0.0207(12) -0.0024(10) -0.0070(9) -0.0076(9)
C16 0.0159(9) 0.0282(11) 0.0169(10) -0.0023(9) -0.0049(7) -0.0024(8)
C17 0.0250(10) 0.0325(12) 0.0163(11) -0.0062(9) -0.0056(8) -0.0053(9)
C18 0.0331(13) 0.0483(16) 0.0259(13) -0.0056(12) -0.0104(10) -0.0135(11)
C19 0.0345(14) 0.075(2) 0.0295(15) -0.0133(15) -0.0126(11) -0.0160(13)
C20 0.0380(14) 0.070(2) 0.0282(15) -0.0111(15) -0.0199(11) 0.0008(14)
C21 0.0527(17) 0.0468(17) 0.0292(15) 0.0032(13) -0.0215(12) -0.0032(13)
C22 0.0378(13) 0.0409(14) 0.0238(13) 0.0002(11) -0.0120(10) -0.0103(11)
C23 0.0225(10) 0.0241(11) 0.0171(11) -0.0022(8) -0.0046(8) -0.0080(8)
C24 0.0501(15) 0.0347(14) 0.0220(13) -0.0094(11) 0.0052(11) -0.0216(11)
C25 0.0554(16) 0.0395(15) 0.0228(13) -0.0051(12) 0.0064(11) -0.0234(12)
C26 0.0334(13) 0.0302(13) 0.0329(15) -0.0002(11) -0.0045(10) -0.0135(10)
C27 0.0473(15) 0.0261(12) 0.0325(15) -0.0068(11) -0.0080(11) -0.0095(11)
C28 0.0381(13) 0.0260(12) 0.0222(12) -0.0051(10) -0.0021(10) -0.0073(10)
C29 0.0203(9) 0.0214(10) 0.0159(10) -0.0013(8) -0.0034(7) -0.0070(8)
C30 0.0216(10) 0.0198(10) 0.0203(11) -0.0026(8) -0.0063(8) -0.0036(8)
C31 0.0230(10) 0.0241(11) 0.0211(11) -0.0003(9) -0.0098(8) -0.0075(8)
C32 0.0288(11) 0.0222(11) 0.0213(11) -0.0046(9) -0.0051(8) -0.0079(8)
C33 0.0240(11) 0.0298(12) 0.0275(13) -0.0101(10) -0.0052(9) 0.0012(9)
C34 0.0195(10) 0.0323(12) 0.0257(12) -0.0074(10) -0.0073(8) -0.0044(8)

loop_
_atom_type_symbol
_atom_type_description
_atom_type_scat_dispersion_real
_atom_type_scat_dispersion_imag
_atom_type_scat_source
C C 0.0033 0.0016 'International Tables Vol C Tables 4.2.6.8 and 6.1.1.4'
H H 0.0000 0.0000 'International Tables Vol C Tables 4.2.6.8 and 6.1.1.4'
Br Br -0.2901 2.4595 'International Tables Vol C Tables 4.2.6.8 and 6.1.1.4'
Cu Cu 0.3201 1.2651 'International Tables Vol C Tables 4.2.6.8 and 6.1.1.4'
N N 0.0061 0.0033 'International Tables Vol C Tables 4.2.6.8 and 6.1.1.4'
P P 0.1023 0.0942 'International Tables Vol C Tables 4.2.6.8 and 6.1.1.4'
S S 0.1246 0.1234 'International Tables Vol C Tables 4.2.6.8 and 6.1.1.4'

loop_
_geom_angle_atom_site_label_1
_geom_angle_atom_site_label_2
_geom_angle_atom_site_label_3
_geom_angle
_geom_angle_site_symmetry_1
_geom_angle_site_symmetry_3
_geom_angle_publ_flag
Cu1 Br1 Cu1 76.063(12) . 2_666 ?
Br1 Cu1 Br1 103.939(12) . 2_666 ?
S1 Cu1 Br1 116.817(19) . . ?
S1 Cu1 Br1 103.773(19) . 2_666 ?
P1 Cu1 Br1 108.23(2) . 2_666 ?
P1 Cu1 Br1 115.876(19) . . ?
P1 Cu1 S1 107.18(2) . . ?
C1 S1 Cu1 113.98(7) . . ?
C17 P1 Cu1 113.23(7) . . ?
C17 P1 C23 103.22(10) . . ?
C17 P1 C29 103.55(10) . . ?
C23 P1 Cu1 122.03(7) . . ?
C23 P1 C29 103.69(10) . . ?
C29 P1 Cu1 109.27(7) . . ?
N2 N1 H1 119.5 . . ?
C1 N1 H1 119.5 . . ?
C1 N1 N2 121.10(17) . . ?
C2 N2 N1 112.68(18) . . ?
H3A N3 H3B 120.0 . . ?
C1 N3 H3A 120.0 . . ?
C1 N3 H3B 120.0 . . ?
N1 C1 S1 120.62(16) . . ?
N3 C1 S1 121.18(16) . . ?
N3 C1 N1 118.20(19) . . ?
N2 C2 H2 116.2 . . ?
N2 C2 C3 127.5(2) . . ?
C3 C2 H2 116.2 . . ?
C4 C3 C2 115.8(2) . . ?
C16 C3 C2 124.62(19) . . ?
C16 C3 C4 119.3(2) . . ?
C3 C4 C9 119.3(2) . . ?
C5 C4 C3 123.7(2) . . ?
C5 C4 C9 116.9(2) . . ?
C4 C5 H5 119.6 . . ?
C6 C5 C4 120.9(3) . . ?
C6 C5 H5 119.6 . . ?
C5 C6 H6 119.2 . . ?
C5 C6 C7 121.6(3) . . ?
C7 C6 H6 119.2 . . ?
C6 C7 H7 120.2 . . ?
C8 C7 C6 119.6(2) . . ?
C8 C7 H7 120.2 . . ?
C7 C8 H8 119.3 . . ?
C7 C8 C9 121.3(3) . . ?
C9 C8 H8 119.3 . . ?
C4 C9 C8 119.4(2) . . ?
C10 C9 C4 119.9(2) . . ?
C10 C9 C8 120.7(2) . . ?
C9 C10 H10 119.3 . . ?
C9 C10 C11 121.5(2) . . ?
C11 C10 H10 119.3 . . ?
C10 C11 C12 120.6(2) . . ?
C10 C11 C16 119.6(2) . . ?
C12 C11 C16 119.8(2) . . ?
C11 C12 H12 119.2 . . ?
C13 C12 C11 121.5(2) . . ?
C13 C12 H12 119.2 . . ?
C12 C13 H13 120.5 . . ?
C12 C13 C14 118.9(2) . . ?
C14 C13 H13 120.5 . . ?
C13 C14 H14 119.1 . . ?
C15 C14 C13 121.9(2) . . ?
C15 C14 H14 119.1 . . ?
C14 C15 H15 119.4 . . ?
C14 C15 C16 121.2(2) . . ?
C16 C15 H15 119.4 . . ?
C3 C16 C11 119.58(19) . . ?
C3 C16 C15 123.9(2) . . ?
C15 C16 C11 116.5(2) . . ?
C18 C17 P1 123.9(2) . . ?
C22 C17 P1 117.61(17) . . ?
C22 C17 C18 118.5(2) . . ?
C17 C18 H18 119.9 . . ?
C19 C18 C17 120.1(3) . . ?
C19 C18 H18 119.9 . . ?
C18 C19 H19 119.7 . . ?
C20 C19 C18 120.6(3) . . ?
C20 C19 H19 119.7 . . ?
C19 C20 H20 119.8 . . ?
C19 C20 C21 120.3(3) . . ?
C21 C20 H20 119.8 . . ?
C20 C21 H21 120.4 . . ?
C22 C21 C20 119.3(3) . . ?
C22 C21 H21 120.4 . . ?
C17 C22 H22 119.4 . . ?
C21 C22 C17 121.1(2) . . ?
C21 C22 H22 119.4 . . ?
C24 C23 P1 123.68(17) . . ?
C24 C23 C28 118.5(2) . . ?
C28 C23 P1 117.74(17) . . ?
C23 C24 H24 119.8 . . ?
C25 C24 C23 120.4(2) . . ?
C25 C24 H24 119.8 . . ?
C24 C25 H25 119.7 . . ?
C26 C25 C24 120.6(2) . . ?
C26 C25 H25 119.7 . . ?
C25 C26 H26 120.2 . . ?
C27 C26 C25 119.5(2) . . ?
C27 C26 H26 120.2 . . ?
C26 C27 H27 119.9 . . ?
C26 C27 C28 120.2(2) . . ?
C28 C27 H27 119.9 . . ?
C23 C28 H28 119.7 . . ?
C27 C28 C23 120.7(2) . . ?
C27 C28 H28 119.7 . . ?
C30 C29 P1 117.14(15) . . ?
C34 C29 P1 123.81(16) . . ?
C34 C29 C30 119.02(19) . . ?
C29 C30 H30 119.9 . . ?
C31 C30 C29 120.22(19) . . ?
C31 C30 H30 119.9 . . ?
C30 C31 H31 119.9 . . ?
C32 C31 C30 120.2(2) . . ?
C32 C31 H31 119.9 . . ?
C31 C32 H32 120.0 . . ?
C33 C32 C31 120.0(2) . . ?
C33 C32 H32 120.0 . . ?
C32 C33 H33 119.9 . . ?
C32 C33 C34 120.3(2) . . ?
C34 C33 H33 119.9 . . ?
C29 C34 H34 119.9 . . ?
C33 C34 C29 120.3(2) . . ?
C33 C34 H34 119.9 . . ?

loop_
_geom_bond_atom_site_label_1
_geom_bond_atom_site_label_2
_geom_bond_distance
_geom_bond_site_symmetry_2
_geom_bond_publ_flag
Br1 Cu1 2.4735(4) . ?
Br1 Cu1 2.5909(4) 2_666 ?
Cu1 S1 2.3360(6) . ?
Cu1 P1 2.2469(6) . ?
S1 C1 1.704(2) . ?
P1 C17 1.821(2) . ?
P1 C23 1.821(2) . ?
P1 C29 1.830(2) . ?
N1 H1 0.8800 . ?
N1 N2 1.385(2) . ?
N1 C1 1.332(3) . ?
N2 C2 1.287(3) . ?
N3 H3A 0.8800 . ?
N3 H3B 0.8800 . ?
N3 C1 1.323(3) . ?
C2 H2 0.9500 . ?
C2 C3 1.457(3) . ?
C3 C4 1.426(3) . ?
C3 C16 1.422(3) . ?
C4 C5 1.426(3) . ?
C4 C9 1.433(3) . ?
C5 H5 0.9500 . ?
C5 C6 1.368(3) . ?
C6 H6 0.9500 . ?
C6 C7 1.414(4) . ?
C7 H7 0.9500 . ?
C7 C8 1.335(4) . ?
C8 H8 0.9500 . ?
C8 C9 1.438(3) . ?
C9 C10 1.386(3) . ?
C10 H10 0.9500 . ?
C10 C11 1.395(3) . ?
C11 C12 1.427(3) . ?
C11 C16 1.436(3) . ?
C12 H12 0.9500 . ?
C12 C13 1.350(4) . ?
C13 H13 0.9500 . ?
C13 C14 1.408(4) . ?
C14 H14 0.9500 . ?
C14 C15 1.365(3) . ?
C15 H15 0.9500 . ?
C15 C16 1.426(3) . ?
C17 C18 1.394(3) . ?
C17 C22 1.393(3) . ?
C18 H18 0.9500 . ?
C18 C19 1.387(4) . ?
C19 H19 0.9500 . ?
C19 C20 1.367(4) . ?
C20 H20 0.9500 . ?
C20 C21 1.386(4) . ?
C21 H21 0.9500 . ?
C21 C22 1.384(4) . ?
C22 H22 0.9500 . ?
C23 C24 1.387(3) . ?
C23 C28 1.388(3) . ?
C24 H24 0.9500 . ?
C24 C25 1.385(3) . ?
C25 H25 0.9500 . ?
C25 C26 1.376(3) . ?
C26 H26 0.9500 . ?
C26 C27 1.375(4) . ?
C27 H27 0.9500 . ?
C27 C28 1.388(3) . ?
C28 H28 0.9500 . ?
C29 C30 1.397(3) . ?
C29 C34 1.393(3) . ?
C30 H30 0.9500 . ?
C30 C31 1.388(3) . ?
C31 H31 0.9500 . ?
C31 C32 1.384(3) . ?
C32 H32 0.9500 . ?
C32 C33 1.380(3) . ?
C33 H33 0.9500 . ?
C33 C34 1.390(3) . ?
C34 H34 0.9500 . ?

loop_
_geom_hbond_atom_site_label_D
_geom_hbond_atom_site_label_H
_geom_hbond_atom_site_label_A
_geom_hbond_distance_DH
_geom_hbond_distance_HA
_geom_hbond_distance_DA
_geom_hbond_angle_DHA
_geom_hbond_site_symmetry_A
_geom_hbond_publ_flag
N1 H1 Br1 0.88 2.53 3.4057(18) 174.4 . yes
C15 H15 N2 0.95 2.28 2.940(3) 126.4 . yes

loop_
_geom_torsion_atom_site_label_1
_geom_torsion_atom_site_label_2
_geom_torsion_atom_site_label_3
_geom_torsion_atom_site_label_4
_geom_torsion
_geom_torsion_site_symmetry_1
_geom_torsion_site_symmetry_2
_geom_torsion_site_symmetry_3
_geom_torsion_site_symmetry_4
_geom_torsion_publ_flag
Cu1 S1 C1 N1 1.7(2) . . . . ?
Cu1 S1 C1 N3 -178.51(15) . . . . ?
Cu1 P1 C17 C18 125.29(18) . . . . ?
Cu1 P1 C17 C22 -52.51(19) . . . . ?
Cu1 P1 C23 C24 138.17(19) . . . . ?
Cu1 P1 C23 C28 -44.3(2) . . . . ?
Cu1 P1 C29 C30 -41.40(18) . . . . ?
Cu1 P1 C29 C34 136.65(17) . . . . ?
P1 C17 C18 C19 -179.35(19) . . . . ?
P1 C17 C22 C21 -179.9(2) . . . . ?
P1 C23 C24 C25 177.2(2) . . . . ?
P1 C23 C28 C27 -175.67(19) . . . . ?
P1 C29 C30 C31 178.24(17) . . . . ?
P1 C29 C34 C33 -177.01(19) . . . . ?
N1 N2 C2 C3 175.23(19) . . . . ?
N2 N1 C1 S1 176.87(15) . . . . ?
N2 N1 C1 N3 -3.0(3) . . . . ?
N2 C2 C3 C4 175.7(2) . . . . ?
N2 C2 C3 C16 -9.9(3) . . . . ?
C1 N1 N2 C2 -178.34(19) . . . . ?
C2 C3 C4 C5 -15.5(3) . . . . ?
C2 C3 C4 C9 165.83(18) . . . . ?
C2 C3 C16 C11 -171.46(19) . . . . ?
C2 C3 C16 C15 9.5(3) . . . . ?
C3 C4 C5 C6 177.0(2) . . . . ?
C3 C4 C9 C8 -174.05(19) . . . . ?
C3 C4 C9 C10 7.7(3) . . . . ?
C4 C3 C16 C11 2.7(3) . . . . ?
C4 C3 C16 C15 -176.29(19) . . . . ?
C4 C5 C6 C7 -0.9(4) . . . . ?
C4 C9 C10 C11 -0.2(3) . . . . ?
C5 C4 C9 C8 7.2(3) . . . . ?
C5 C4 C9 C10 -171.0(2) . . . . ?
C5 C6 C7 C8 3.2(5) . . . . ?
C6 C7 C8 C9 0.0(4) . . . . ?
C7 C8 C9 C4 -5.2(4) . . . . ?
C7 C8 C9 C10 173.0(2) . . . . ?
C8 C9 C10 C11 -178.4(2) . . . . ?
C9 C4 C5 C6 -4.3(3) . . . . ?
C9 C10 C11 C12 174.2(2) . . . . ?
C9 C10 C11 C16 -6.0(3) . . . . ?
C10 C11 C12 C13 178.9(2) . . . . ?
C10 C11 C16 C3 4.7(3) . . . . ?
C10 C11 C16 C15 -176.23(18) . . . . ?
C11 C12 C13 C14 -1.8(3) . . . . ?
C12 C11 C16 C3 -175.51(19) . . . . ?
C12 C11 C16 C15 3.6(3) . . . . ?
C12 C13 C14 C15 1.7(4) . . . . ?
C13 C14 C15 C16 1.1(3) . . . . ?
C14 C15 C16 C3 175.3(2) . . . . ?
C14 C15 C16 C11 -3.7(3) . . . . ?
C16 C3 C4 C5 169.8(2) . . . . ?
C16 C3 C4 C9 -8.9(3) . . . . ?
C16 C11 C12 C13 -0.9(3) . . . . ?
C17 P1 C23 C24 -93.2(2) . . . . ?
C17 P1 C23 C28 84.33(19) . . . . ?
C17 P1 C29 C30 -162.33(17) . . . . ?
C17 P1 C29 C34 15.7(2) . . . . ?
C17 C18 C19 C20 -0.5(4) . . . . ?
C18 C17 C22 C21 2.2(4) . . . . ?
C18 C19 C20 C21 1.9(4) . . . . ?
C19 C20 C21 C22 -1.4(4) . . . . ?
C20 C21 C22 C17 -0.7(4) . . . . ?
C22 C17 C18 C19 -1.6(3) . . . . ?
C23 P1 C17 C18 -8.6(2) . . . . ?
C23 P1 C17 C22 173.57(18) . . . . ?
C23 P1 C29 C30 90.16(18) . . . . ?
C23 P1 C29 C34 -91.8(2) . . . . ?
C23 C24 C25 C26 -1.1(4) . . . . ?
C24 C23 C28 C27 2.0(4) . . . . ?
C24 C25 C26 C27 0.7(4) . . . . ?
C25 C26 C27 C28 1.0(4) . . . . ?
C26 C27 C28 C23 -2.4(4) . . . . ?
C28 C23 C24 C25 -0.3(4) . . . . ?
C29 P1 C17 C18 -116.5(2) . . . . ?
C29 P1 C17 C22 65.71(19) . . . . ?
C29 P1 C23 C24 14.6(2) . . . . ?
C29 P1 C23 C28 -167.92(18) . . . . ?
C29 C30 C31 C32 -1.3(3) . . . . ?
C30 C29 C34 C33 1.0(3) . . . . ?
C30 C31 C32 C33 1.3(3) . . . . ?
C31 C32 C33 C34 -0.3(4) . . . . ?
C32 C33 C34 C29 -0.9(4) . . . . ?
C34 C29 C30 C31 0.1(3) . . . . ?
